data_2203073
loop_
_publ_author_name
'Maniukiewicz, Waldemar'
'Bukowska-Strzy\.zewska, Maria'
'Sadowska, Maja'

_publ_section_title
;
 <i>trans</i>-Dibromobis(phenazine)copper(II)
;
_journal_issue 1
_journal_name_full 'Acta Crystallographica Section E'
_journal_page_first m73
_journal_page_last m75
_journal_paper_doi 10.1107/S1600536803027703
_journal_volume 60
_journal_year 2004
_chemical_formula_iupac '[Cu Br2 (C12 H8 N2)2]'
_chemical_formula_moiety 'C24 H16 Br2 Cu N4'
_chemical_formula_structural '[Cu Br2 (C12 H8 N2)2]'
_chemical_formula_sum 'C24 H16 Br2 Cu N4'
_chemical_formula_weight 583.76
_chemical_name_common '[CuBr~2~(C~12~H~8~N~2~)~2~]'
_chemical_name_systematic
;
Trans-dibromobis(phenazine)copper(II)
;
_space_group_IT_number 14
_symmetry_cell_setting monoclinic
_symmetry_space_group_name_Hall '-P 2ybc'
_symmetry_space_group_name_H-M 'P 1 21/c 1'
_atom_sites_solution_hydrogens geom
_atom_sites_solution_primary direct
_atom_sites_solution_secondary difmap
_cell_angle_alpha 90
_cell_angle_beta 102.04(3)
_cell_angle_gamma 90
_cell_formula_units_Z 2
_cell_length_a 9.688(2)
_cell_length_b 9.331(2)
_cell_length_c 12.034(2)
_cell_measurement_reflns_used 1534
_cell_measurement_temperature 293
_cell_measurement_theta_max 24.5
_cell_measurement_theta_min 3.6
_cell_volume 1063.9(4)
_computing_cell_refinement 'CrysAlis RED (UNIL IC & Oxford Diffraction, 2001)'
_computing_data_collection 'CrysAlis CCD (UNIL IC & Oxford Diffraction, 2001) '
_computing_data_reduction 'CrysAlis RED'
_computing_molecular_graphics 'PLATON (Spek, 1990)'
_computing_publication_material PLATON
_computing_structure_refinement 'SHELXL97  (Sheldrick, 1997)'
_computing_structure_solution 'SHELXS97 (Sheldrick, 1997)'
_diffrn_ambient_temperature 293
_diffrn_detector_area_resol_mean 18.4
_diffrn_measured_fraction_theta_full 0.997
_diffrn_measured_fraction_theta_max 0.997
_diffrn_measurement_device_type 'Kuma KM4-CCD'
_diffrn_measurement_method \w
_diffrn_radiation_monochromator graphite
_diffrn_radiation_source 'CX-Mo12x0.4-S Seifert Mo Tube'
_diffrn_radiation_type MoK\a
_diffrn_radiation_wavelength 0.71073
_diffrn_reflns_av_R_equivalents 0.0484
_diffrn_reflns_av_sigmaI/netI 0.0268
_diffrn_reflns_limit_h_max 10
_diffrn_reflns_limit_h_min -12
_diffrn_reflns_limit_k_max 12
_diffrn_reflns_limit_k_min -12
_diffrn_reflns_limit_l_max 15
_diffrn_reflns_limit_l_min -15
_diffrn_reflns_number 12944
_diffrn_reflns_reduction_process ' ?'
_diffrn_reflns_theta_full 27.50
_diffrn_reflns_theta_max 27.50
_diffrn_reflns_theta_min 3.06
_diffrn_standards_decay_% 0
_diffrn_standards_interval_time 'every 30 frames'
_diffrn_standards_number '2 standard frames'
_exptl_absorpt_coefficient_mu 4.802
_exptl_absorpt_correction_T_max 0.49650
_exptl_absorpt_correction_T_min 0.23622
_exptl_absorpt_correction_type numerical
_exptl_absorpt_process_details '(X-RED; Stoe & Cie, 1999)'
_exptl_crystal_colour 'dark brown'
_exptl_crystal_density_diffrn 1.822
_exptl_crystal_density_meas 1.80(3)
_exptl_crystal_density_method flotation
_exptl_crystal_description Plate
_exptl_crystal_F_000 574
_exptl_crystal_size_max 0.30
_exptl_crystal_size_mid 0.15
_exptl_crystal_size_min 0.15
_refine_diff_density_max 0.416
_refine_diff_density_min -0.552
_refine_ls_extinction_method none
_refine_ls_goodness_of_fit_ref 1.121
_refine_ls_hydrogen_treatment constr
_refine_ls_matrix_type full
_refine_ls_number_parameters 142
_refine_ls_number_reflns 2439
_refine_ls_number_restraints 0
_refine_ls_restrained_S_all 1.121
_refine_ls_R_factor_all 0.0372
_refine_ls_R_factor_gt 0.0307
_refine_ls_shift/su_max 0.000
_refine_ls_shift/su_mean 0.000
_refine_ls_structure_factor_coef Fsqd
_refine_ls_weighting_details 'calc w = 1/[\s^2^(Fo^2^)+(0.0405P)^2^+0.2911P] where P = (Fo^2^+2Fc^2^)/3'
_refine_ls_weighting_scheme calc
_refine_ls_wR_factor_gt 0.0736
_refine_ls_wR_factor_ref 0.0771
_reflns_number_gt 2138
_reflns_number_total 2439
_reflns_threshold_expression I>2\s(I)
_cod_data_source_file hg6013.cif
_cod_data_source_block I
_cod_depositor_comments
;
The following automatic conversions were performed:
'_symmetry_cell_setting' value 'Monoclinic' changed to 'monoclinic'
according to '/home/saulius/struct/CIF-dictionaries/cif_core.dic'
dictionary named 'cif_core.dic' version 2.4.1 from 2010-06-29.

Automatic conversion script
Id: cif_fix_enum 1527 2010-12-29 10:47:43Z saulius 

The following automatic conversions were performed:

'_symmetry_cell_setting' value 'Monoclinic' changed to 'monoclinic'
according to /home/saulius/struct/CIF-dictionaries/cif_core.dic
dictionary named 'cif_core.dic' version 2.4.1 from 2010-06-29.

Automatic conversion script
Id: cif_fix_values 1715 2011-07-08 13:25:40Z adriana 
;
_cod_original_sg_symbol_H-M 'P 21/c'
_cod_database_code 2203073
_cod_database_fobs_code 2203073

loop_
_symmetry_equiv_pos_as_xyz
x,y,z
-x,1/2+y,1/2-z
-x,-y,-z
x,1/2-y,1/2+z

loop_
_atom_site_aniso_label
_atom_site_aniso_U_11
_atom_site_aniso_U_22
_atom_site_aniso_U_33
_atom_site_aniso_U_12
_atom_site_aniso_U_13
_atom_site_aniso_U_23
Br1 0.0329(2) 0.0618(2) 0.0399(2) 0.00370(10) 0.00720(10) 0.01430(10)
Cu1 0.0198(2) 0.0282(2) 0.0316(2) -0.0042(2) 0.0100(2) 0.0011(2)
N1 0.0223(9) 0.0336(10) 0.0312(10) -0.0054(8) 0.0095(8) 0.0003(8)
N2 0.0295(11) 0.0396(11) 0.0456(12) -0.0074(9) 0.0131(9) 0.0071(9)
C1 0.0277(13) 0.0573(17) 0.0411(14) -0.0038(12) 0.0173(11) 0.0042(12)
C2 0.0333(14) 0.0618(18) 0.0399(14) 0.0042(12) 0.0153(11) -0.0042(13)
C3 0.0365(13) 0.0450(15) 0.0450(14) -0.0025(12) 0.0102(11) -0.0105(12)
C4 0.0280(12) 0.0407(13) 0.0429(14) -0.0081(10) 0.0099(11) -0.0055(11)
C6 0.0348(13) 0.0397(13) 0.0424(14) -0.0062(11) 0.0134(11) -0.0041(11)
C7 0.0426(15) 0.0423(14) 0.0465(15) -0.0015(12) 0.0097(12) -0.0086(12)
C8 0.0443(16) 0.0318(12) 0.0573(17) -0.0025(12) 0.0027(13) -0.0041(12)
C9 0.0343(14) 0.0367(14) 0.0616(18) -0.0097(11) 0.0082(13) 0.0058(13)
C11 0.0216(11) 0.0439(13) 0.0341(12) -0.0062(10) 0.0089(9) 0.0047(11)
C12 0.0218(11) 0.0370(11) 0.0300(11) -0.0057(9) 0.0081(9) 0.0001(10)
C13 0.0233(11) 0.0319(11) 0.0336(12) -0.0061(9) 0.0054(9) 0.0016(9)
C14 0.0268(12) 0.0355(12) 0.0423(13) -0.0064(10) 0.0068(10) 0.0045(11)

loop_
_atom_site_label
_atom_site_fract_x
_atom_site_fract_y
_atom_site_fract_z
_atom_site_U_iso_or_equiv
_atom_site_thermal_displace_type
_atom_site_calc_flag
_atom_site_refinement_flags
_atom_site_occupancy
_atom_site_type_symbol
Br1 0.37919(3) 0.08178(3) 0.31810(2) 0.04490(10) Uani . . 1.000 Br
Cu1 0.50000 0.00000 0.50000 0.02590(10) Uani . . 1.000 Cu
N1 0.6737(2) 0.1087(2) 0.48047(16) 0.0285(6) Uani . . 1.000 N
N2 0.8890(2) 0.2762(2) 0.42013(19) 0.0375(7) Uani . . 1.000 N
C1 0.9803(3) 0.0700(3) 0.3439(2) 0.0406(9) Uani . . 1.000 C
C2 0.9722(3) -0.0712(3) 0.3198(2) 0.0439(9) Uani . . 1.000 C
C3 0.8610(3) -0.1557(3) 0.3454(2) 0.0419(8) Uani . . 1.000 C
C4 0.7612(3) -0.0972(3) 0.3961(2) 0.0368(8) Uani . . 1.000 C
C6 0.6058(3) 0.3111(3) 0.5819(2) 0.0382(8) Uani . . 1.000 C
C7 0.6216(3) 0.4521(3) 0.6098(2) 0.0437(8) Uani . . 1.000 C
C8 0.7213(3) 0.5378(3) 0.5707(3) 0.0456(9) Uani . . 1.000 C
C9 0.8067(3) 0.4810(3) 0.5066(3) 0.0445(9) Uani . . 1.000 C
C11 0.8779(2) 0.1369(3) 0.3970(2) 0.0328(7) Uani . . 1.000 C
C12 0.7679(2) 0.0496(3) 0.4249(2) 0.0292(6) Uani . . 1.000 C
C13 0.6909(2) 0.2468(3) 0.5126(2) 0.0297(7) Uani . . 1.000 C
C14 0.7978(2) 0.3331(3) 0.4772(2) 0.0349(7) Uani . . 1.000 C
H1 1.05310 0.12440 0.32590 0.0490 Uiso calc R 1.000 H
H2 1.04010 -0.11360 0.28610 0.0530 Uiso calc R 1.000 H
H3 0.85630 -0.25270 0.32730 0.0500 Uiso calc R 1.000 H
H4 0.68870 -0.15390 0.41180 0.0440 Uiso calc R 1.000 H
H6 0.53910 0.25640 0.60830 0.0460 Uiso calc R 1.000 H
H7 0.56550 0.49270 0.65540 0.0520 Uiso calc R 1.000 H
H8 0.72850 0.63470 0.58930 0.0550 Uiso calc R 1.000 H
H9 0.87190 0.53910 0.48150 0.0530 Uiso calc R 1.000 H

loop_
_atom_type_symbol
_atom_type_description
_atom_type_scat_dispersion_real
_atom_type_scat_dispersion_imag
_atom_type_scat_source
N N 0.0061 0.0033 'International Tables Vol C Tables 4.2.6.8 and 6.1.1.4'
Cu Cu 0.3201 1.2651 'International Tables Vol C Tables 4.2.6.8 and 6.1.1.4'
Br Br -0.2901 2.4595 'International Tables Vol C Tables 4.2.6.8 and 6.1.1.4'
H H 0.0000 0.0000 'International Tables Vol C Tables 4.2.6.8 and 6.1.1.4'
C C 0.0033 0.0016 'International Tables Vol C Tables 4.2.6.8 and 6.1.1.4'

loop_
_geom_angle_atom_site_label_1
_geom_angle_atom_site_label_2
_geom_angle_atom_site_label_3
_geom_angle_site_symmetry_1
_geom_angle_site_symmetry_3
_geom_angle
_geom_angle_publ_flag
Br1 Cu1 N1 . . 89.64(6) yes
Br1 Cu1 Br1 . 3_656 180.00 no
Br1 Cu1 N1 . 3_656 90.36(6) yes
Br1 Cu1 N1 3_656 . 90.36(6) no
N1 Cu1 N1 . 3_656 180.00 no
Br1 Cu1 N1 3_656 3_656 89.64(6) no
Cu1 N1 C12 . . 121.05(16) yes
Cu1 N1 C13 . . 120.24(15) yes
C12 N1 C13 . . 118.4(2) yes
C11 N2 C14 . . 117.6(2) yes
C2 C1 C11 . . 120.5(3) no
C1 C2 C3 . . 120.6(3) no
C2 C3 C4 . . 121.1(3) no
C3 C4 C12 . . 119.9(3) no
C7 C6 C13 . . 120.3(3) no
C6 C7 C8 . . 121.1(3) no
C7 C8 C9 . . 120.8(3) no
C8 C9 C14 . . 120.6(3) no
N2 C11 C1 . . 119.1(2) yes
N2 C11 C12 . . 122.5(2) yes
C1 C11 C12 . . 118.3(2) no
N1 C12 C4 . . 121.0(2) yes
N1 C12 C11 . . 119.6(2) yes
C4 C12 C11 . . 119.5(2) no
N1 C13 C6 . . 121.4(2) yes
N1 C13 C14 . . 120.2(2) yes
C6 C13 C14 . . 118.5(2) no
N2 C14 C9 . . 120.0(2) yes
N2 C14 C13 . . 121.4(2) yes
C9 C14 C13 . . 118.5(2) no
C2 C1 H1 . . 119.74 no
C11 C1 H1 . . 119.73 no
C1 C2 H2 . . 119.66 no
C3 C2 H2 . . 119.74 no
C2 C3 H3 . . 119.48 no
C4 C3 H3 . . 119.40 no
C3 C4 H4 . . 120.03 no
C12 C4 H4 . . 120.03 no
C7 C6 H6 . . 119.84 no
C13 C6 H6 . . 119.87 no
C6 C7 H7 . . 119.40 no
C8 C7 H7 . . 119.47 no
C7 C8 H8 . . 119.57 no
C9 C8 H8 . . 119.62 no
C8 C9 H9 . . 119.68 no
C14 C9 H9 . . 119.67 no

loop_
_geom_bond_atom_site_label_1
_geom_bond_atom_site_label_2
_geom_bond_site_symmetry_2
_geom_bond_distance
_geom_bond_publ_flag
Br1 Cu1 . 2.3822(6) yes
Cu1 N1 . 2.020(2) yes
Cu1 N1 3_656 2.020(2) no
N1 C12 . 1.356(3) yes
N1 C13 . 1.346(3) yes
N2 C11 . 1.329(3) yes
N2 C14 . 1.337(3) yes
C1 C2 . 1.348(4) yes
C1 C11 . 1.431(4) yes
C2 C3 . 1.420(4) yes
C3 C4 . 1.361(4) yes
C4 C12 . 1.411(4) yes
C6 C7 . 1.359(4) yes
C6 C13 . 1.422(4) yes
C7 C8 . 1.408(4) yes
C8 C9 . 1.352(4) yes
C9 C14 . 1.423(4) yes
C11 C12 . 1.436(3) yes
C13 C14 . 1.445(3) yes
C1 H1 . 0.9305 no
C2 H2 . 0.9301 no
C3 H3 . 0.9298 no
C4 H4 . 0.9297 no
C6 H6 . 0.9299 no
C7 H7 . 0.9298 no
C8 H8 . 0.9306 no
C9 H9 . 0.9294 no

loop_
_geom_contact_atom_site_label_1
_geom_contact_atom_site_label_2
_geom_contact_distance
_geom_contact_site_symmetry_2
_geom_contact_publ_flag
Br1 N1 3.114(2) . no
Br1 C12 3.729(2) . no
Br1 C13 3.744(2) . no
Br1 N1 3.133(2) 3_656 no
Br1 C3 3.657(3) 2_655 no
Br1 H3 2.9978 2_655 no
Br1 H1 3.2048 1_455 no
Br1 H8 3.1327 3_666 no
Br1 H7 3.0081 4_554 no
Cu1 H4 2.7093 . no
Cu1 H6 2.7129 . no
Cu1 H4 2.7093 3_656 no
Cu1 H6 2.7129 3_656 no
N1 Br1 3.114(2) . no
N1 N2 2.820(3) . no
N1 Br1 3.133(2) 3_656 no
N2 N1 2.820(3) . no
N2 H2 2.8982 2_755 no
N2 H9 2.9314 3_766 no
C1 C4 3.586(4) 3_756 no
C1 C12 3.479(4) 3_756 no
C2 C11 3.469(3) 3_756 no
C2 C12 3.549(3) 3_756 no
C2 C8 3.457(4) 4_554 no
C3 Br1 3.657(3) 2_645 no
C3 C11 3.573(3) 3_756 no
C3 C8 3.479(4) 4_554 no
C4 C1 3.586(4) 3_756 no
C6 C7 3.597(4) 3_666 no
C7 C6 3.597(4) 3_666 no
C7 C7 3.277(4) 3_666 no
C7 C8 3.571(4) 3_666 no
C8 C2 3.457(4) 4_555 no
C8 C7 3.571(4) 3_666 no
C8 C3 3.479(4) 4_555 no
C11 C2 3.469(3) 3_756 no
C11 C3 3.573(3) 3_756 no
C12 C1 3.479(4) 3_756 no
C12 C2 3.549(3) 3_756 no
C3 H8 3.0877 4_554 no
C9 H9 3.0927 3_766 no
H1 Br1 3.2048 1_655 no
H1 H3 2.4818 2_755 no
H2 N2 2.8982 2_745 no
H3 Br1 2.9978 2_645 no
H3 H1 2.4818 2_745 no
H4 Cu1 2.7093 . no
H4 H6 2.3709 3_656 no
H6 Cu1 2.7129 . no
H6 H4 2.3709 3_656 no
H7 Br1 3.0081 4_555 no
H8 Br1 3.1327 3_666 no
H8 C3 3.0877 4_555 no
H9 N2 2.9314 3_766 no
H9 C9 3.0927 3_766 no
H9 H9 2.5358 3_766 no

loop_
_geom_torsion_atom_site_label_1
_geom_torsion_atom_site_label_2
_geom_torsion_atom_site_label_3
_geom_torsion_atom_site_label_4
_geom_torsion_site_symmetry_1
_geom_torsion
_geom_torsion_publ_flag
Br1 Cu1 N1 C12 . -85.48(17) no
Br1 Cu1 N1 C13 . 87.88(17) no
Br1 Cu1 N1 C12 3_656 94.52(17) no
Br1 Cu1 N1 C13 3_656 -92.12(17) no
Cu1 N1 C12 C11 . 170.33(17) no
C13 N1 C12 C11 . -3.2(3) no
Cu1 N1 C13 C6 . 13.5(3) no
C12 N1 C13 C6 . -173.0(2) no
Cu1 N1 C13 C14 . -166.75(17) no
Cu1 N1 C12 C4 . -11.0(3) no
C13 N1 C12 C4 . 175.5(2) no
C12 N1 C13 C14 . 6.8(3) no
C14 N2 C11 C12 . 3.8(3) no
C11 N2 C14 C9 . 178.6(2) no
C14 N2 C11 C1 . -175.2(2) no
C11 N2 C14 C13 . 0.0(3) no
C2 C1 C11 C12 . 0.7(4) no
C2 C1 C11 N2 . 179.7(2) no
C11 C1 C2 C3 . 0.8(4) no
C1 C2 C3 C4 . -0.9(4) no
C2 C3 C4 C12 . -0.5(4) no
C3 C4 C12 N1 . -176.7(2) no
C3 C4 C12 C11 . 2.0(4) no
C7 C6 C13 N1 . -177.6(2) no
C13 C6 C7 C8 . 0.3(4) no
C7 C6 C13 C14 . 2.7(4) no
C6 C7 C8 C9 . -1.7(5) no
C7 C8 C9 C14 . 0.0(5) no
C8 C9 C14 C13 . 3.0(4) no
C8 C9 C14 N2 . -175.6(3) no
N2 C11 C12 N1 . -2.3(4) no
C1 C11 C12 C4 . -2.1(3) no
N2 C11 C12 C4 . 179.0(2) no
C1 C11 C12 N1 . 176.7(2) no
N1 C13 C14 N2 . -5.5(3) no
C6 C13 C14 C9 . -4.3(4) no
N1 C13 C14 C9 . 176.0(2) no
C6 C13 C14 N2 . 174.3(2) no
